data_7116388
loop_
_publ_author_name
'Zhao-Lin He'
'Chun-Jiang Wang'

_publ_section_title
;
 Ag(I)-catalyzed tandem [6+3] annulation/isomerization of isocyanoacetates
 with fulvenes: an expedient approach to synthesize fused dihydropyridines
;
_journal_name_full Chem.Commun.
_journal_page_first 534
_journal_paper_doi 10.1039/C4cc08382B
_journal_volume 51
_journal_year 2015
_chemical_formula_sum 'C17 H17 N O3'
_chemical_formula_weight 283.32
_chemical_name_systematic
; 
 ? 
;
_space_group_IT_number 19
_symmetry_cell_setting orthorhombic
_symmetry_space_group_name_Hall 'P 2ac 2ab'
_symmetry_space_group_name_H-M 'P 21 21 21'
_atom_sites_solution_hydrogens geom
_atom_sites_solution_primary direct
_atom_sites_solution_secondary difmap
_audit_creation_method SHELXL-97
_cell_angle_alpha 90.00
_cell_angle_beta 90.00
_cell_angle_gamma 90.00
_cell_formula_units_Z 4
_cell_length_a 10.2469(9)
_cell_length_b 10.4606(9)
_cell_length_c 13.5437(12)
_cell_measurement_temperature 296(2)
_cell_volume 1451.7(2)
_computing_cell_refinement 'Bruker SMART'
_computing_data_collection 'Bruker SMART'
_computing_data_reduction 'Bruker SAINT'
_computing_molecular_graphics 'Bruker SHELXTL'
_computing_publication_material 'Bruker SHELXTL'
_computing_structure_refinement 'SHELXL-97 (Sheldrick, 1997)'
_computing_structure_solution 'SHELXS-97 (Sheldrick, 1990)'
_diffrn_ambient_temperature 296(2)
_diffrn_measured_fraction_theta_full 1.000
_diffrn_measured_fraction_theta_max 1.000
_diffrn_radiation_monochromator graphite
_diffrn_radiation_source 'fine-focus sealed tube'
_diffrn_radiation_type MoK\a
_diffrn_radiation_wavelength 0.71073
_diffrn_reflns_av_R_equivalents 0.0200
_diffrn_reflns_av_sigmaI/netI 0.0184
_diffrn_reflns_limit_h_max 11
_diffrn_reflns_limit_h_min -12
_diffrn_reflns_limit_k_max 13
_diffrn_reflns_limit_k_min -13
_diffrn_reflns_limit_l_max 14
_diffrn_reflns_limit_l_min -17
_diffrn_reflns_number 9608
_diffrn_reflns_theta_full 26.49
_diffrn_reflns_theta_max 26.49
_diffrn_reflns_theta_min 2.46
_exptl_absorpt_coefficient_mu 0.089
_exptl_absorpt_correction_T_max 0.9764
_exptl_absorpt_correction_T_min 0.9738
_exptl_absorpt_correction_type multi-scan
_exptl_absorpt_process_details SADABS
_exptl_crystal_density_diffrn 1.296
_exptl_crystal_density_method 'not measured'
_exptl_crystal_description block
_exptl_crystal_F_000 600
_exptl_crystal_size_max 0.30
_exptl_crystal_size_mid 0.29
_exptl_crystal_size_min 0.27
_refine_diff_density_max 0.125
_refine_diff_density_min -0.104
_refine_diff_density_rms 0.025
_refine_ls_abs_structure_details 'Flack H D (1983), Acta Cryst. A39, 876-881'
_refine_ls_abs_structure_Flack -0.5(10)
_refine_ls_extinction_coef 0.0178(12)
_refine_ls_extinction_expression Fc^*^=kFc[1+0.001xFc^2^\l^3^/sin(2\q)]^-1/4^
_refine_ls_extinction_method SHELXL
_refine_ls_goodness_of_fit_ref 1.037
_refine_ls_hydrogen_treatment constr
_refine_ls_matrix_type full
_refine_ls_number_parameters 193
_refine_ls_number_reflns 3002
_refine_ls_number_restraints 0
_refine_ls_restrained_S_all 1.037
_refine_ls_R_factor_all 0.0324
_refine_ls_R_factor_gt 0.0293
_refine_ls_shift/su_max 0.001
_refine_ls_shift/su_mean 0.000
_refine_ls_structure_factor_coef Fsqd
_refine_ls_weighting_details 'calc w=1/[\s^2^(Fo^2^)+(0.0214P)^2^+0.2728P] where P=(Fo^2^+2Fc^2^)/3'
_refine_ls_weighting_scheme calc
_refine_ls_wR_factor_gt 0.0639
_refine_ls_wR_factor_ref 0.0660
_reflns_number_gt 2805
_reflns_number_total 3002
_reflns_threshold_expression >2sigma(I)
_cod_data_source_file c4cc08382b2.cif
_cod_data_source_block 130427hzl_0m
_cod_original_sg_symbol_H-M P2(1)2(1)2(1)
_cod_database_code 7116388

loop_
_symmetry_equiv_pos_as_xyz
'x, y, z'
'-x+1/2, -y, z+1/2'
'-x, y+1/2, -z+1/2'
'x+1/2, -y+1/2, -z'

loop_
_atom_site_label
_atom_site_type_symbol
_atom_site_fract_x
_atom_site_fract_y
_atom_site_fract_z
_atom_site_U_iso_or_equiv
_atom_site_adp_type
_atom_site_occupancy
_atom_site_symmetry_multiplicity
_atom_site_calc_flag
_atom_site_refinement_flags
C1 C 0.28977(13) 1.07836(13) 1.01751(11) 0.0399(3) Uani 1 1 d .
C2 C 0.20589(15) 1.04265(14) 1.09266(11) 0.0455(3) Uani 1 1 d .
H2 H 0.2300 1.0553 1.1581 0.055 Uiso 1 1 calc R
C3 C 0.08713(14) 0.98849(14) 1.07088(10) 0.0408(3) Uani 1 1 d .
H3 H 0.0316 0.9654 1.1222 0.049 Uiso 1 1 calc R
C4 C 0.04792(12) 0.96735(11) 0.97394(9) 0.0320(3) Uani 1 1 d .
C5 C 0.13350(14) 1.00222(14) 0.90013(10) 0.0402(3) Uani 1 1 d .
H5 H 0.1102 0.9881 0.8347 0.048 Uiso 1 1 calc R
C6 C 0.25337(14) 1.05773(15) 0.92079(11) 0.0442(3) Uani 1 1 d .
H6 H 0.3090 1.0810 0.8696 0.053 Uiso 1 1 calc R
C7 C 0.48597(17) 1.18574(18) 0.97323(15) 0.0662(5) Uani 1 1 d .
H7A H 0.5202 1.1180 0.9331 0.099 Uiso 1 1 calc R
H7B H 0.5567 1.2311 1.0037 0.099 Uiso 1 1 calc R
H7C H 0.4365 1.2434 0.9327 0.099 Uiso 1 1 calc R
C8 C -0.08486(12) 0.90787(12) 0.95207(9) 0.0310(3) Uani 1 1 d .
H8 H -0.1432 0.9274 1.0074 0.037 Uiso 1 1 calc R
C9 C -0.14712(12) 0.95755(12) 0.85898(10) 0.0335(3) Uani 1 1 d .
C10 C -0.13167(13) 0.88934(13) 0.76768(10) 0.0380(3) Uani 1 1 d .
C11 C -0.05956(14) 0.77963(14) 0.76430(10) 0.0417(3) Uani 1 1 d .
H11 H -0.0356 0.7456 0.7035 0.050 Uiso 1 1 calc R
C12 C -0.07713(13) 0.75966(12) 0.94121(9) 0.0331(3) Uani 1 1 d .
H12 H -0.1662 0.7259 0.9455 0.040 Uiso 1 1 calc R
C13 C -0.18843(14) 0.96625(16) 0.69084(11) 0.0471(4) Uani 1 1 d .
H13 H -0.1919 0.9461 0.6240 0.057 Uiso 1 1 calc R
C14 C -0.23576(14) 1.07337(15) 0.73394(12) 0.0485(4) Uani 1 1 d .
H14 H -0.2795 1.1389 0.7014 0.058 Uiso 1 1 calc R
C15 C -0.20790(13) 1.07013(14) 0.83821(11) 0.0412(3) Uani 1 1 d .
H15 H -0.2280 1.1340 0.8835 0.049 Uiso 1 1 calc R
C16 C 0.00221(13) 0.69796(12) 1.02168(11) 0.0362(3) Uani 1 1 d .
C17 C 0.01987(19) 0.6694(2) 1.19335(11) 0.0641(5) Uani 1 1 d .
H17A H 0.0304 0.5787 1.1868 0.096 Uiso 1 1 calc R
H17B H -0.0274 0.6879 1.2528 0.096 Uiso 1 1 calc R
H17C H 0.1041 0.7094 1.1961 0.096 Uiso 1 1 calc R
N1 N -0.02322(12) 0.72088(11) 0.84688(8) 0.0410(3) Uani 1 1 d .
H1 H 0.0326 0.6595 0.8443 0.049 Uiso 1 1 calc R
O1 O 0.40445(10) 1.13391(11) 1.04687(8) 0.0576(3) Uani 1 1 d .
O2 O 0.10077(12) 0.64020(12) 1.00842(8) 0.0631(3) Uani 1 1 d .
O3 O -0.05141(10) 0.71802(10) 1.10966(7) 0.0446(2) Uani 1 1 d .

loop_
_atom_site_aniso_label
_atom_site_aniso_U_11
_atom_site_aniso_U_22
_atom_site_aniso_U_33
_atom_site_aniso_U_23
_atom_site_aniso_U_13
_atom_site_aniso_U_12
C1 0.0341(6) 0.0359(7) 0.0499(8) -0.0035(6) -0.0047(6) -0.0003(6)
C2 0.0518(8) 0.0477(9) 0.0369(7) -0.0029(6) -0.0064(6) -0.0050(7)
C3 0.0437(8) 0.0440(8) 0.0345(7) -0.0012(6) 0.0029(6) -0.0036(6)
C4 0.0321(6) 0.0283(6) 0.0357(6) -0.0011(5) 0.0006(5) 0.0030(5)
C5 0.0377(7) 0.0487(8) 0.0343(7) -0.0042(6) 0.0008(6) -0.0027(6)
C6 0.0364(7) 0.0539(9) 0.0424(8) -0.0014(7) 0.0068(6) -0.0052(7)
C7 0.0499(10) 0.0713(12) 0.0776(12) -0.0052(10) 0.0034(9) -0.0230(9)
C8 0.0294(6) 0.0323(6) 0.0314(6) -0.0009(5) 0.0032(5) 0.0026(5)
C9 0.0251(6) 0.0358(7) 0.0396(7) 0.0053(6) 0.0025(5) -0.0009(5)
C10 0.0369(7) 0.0431(8) 0.0341(7) 0.0036(6) -0.0017(6) -0.0011(6)
C11 0.0448(8) 0.0469(8) 0.0332(7) -0.0056(6) -0.0014(6) 0.0015(7)
C12 0.0324(7) 0.0320(7) 0.0351(7) 0.0005(5) -0.0001(5) 0.0012(5)
C13 0.0435(8) 0.0586(10) 0.0393(8) 0.0118(7) -0.0037(6) -0.0016(7)
C14 0.0372(8) 0.0519(9) 0.0565(9) 0.0224(8) -0.0040(7) 0.0021(7)
C15 0.0318(7) 0.0386(8) 0.0533(8) 0.0067(7) 0.0045(6) 0.0025(6)
C16 0.0363(7) 0.0338(7) 0.0387(7) -0.0001(6) -0.0004(6) 0.0030(5)
C17 0.0736(12) 0.0814(12) 0.0372(8) 0.0128(8) -0.0036(8) 0.0216(10)
N1 0.0475(7) 0.0382(6) 0.0374(6) -0.0044(5) -0.0022(5) 0.0123(5)
O1 0.0428(6) 0.0688(7) 0.0611(7) -0.0072(6) -0.0064(5) -0.0155(6)
O2 0.0619(7) 0.0827(8) 0.0445(6) -0.0028(6) -0.0050(5) 0.0394(7)
O3 0.0446(5) 0.0535(6) 0.0356(5) 0.0100(4) 0.0025(4) 0.0097(5)

loop_
_atom_type_symbol
_atom_type_description
_atom_type_scat_dispersion_real
_atom_type_scat_dispersion_imag
_atom_type_scat_source
C C 0.0033 0.0016 'International Tables Vol C Tables 4.2.6.8 and 6.1.1.4'
H H 0.0000 0.0000 'International Tables Vol C Tables 4.2.6.8 and 6.1.1.4'
N N 0.0061 0.0033 'International Tables Vol C Tables 4.2.6.8 and 6.1.1.4'
O O 0.0106 0.0060 'International Tables Vol C Tables 4.2.6.8 and 6.1.1.4'

loop_
_geom_angle_atom_site_label_1
_geom_angle_atom_site_label_2
_geom_angle_atom_site_label_3
_geom_angle
O1 C1 C6 125.04(14)
O1 C1 C2 115.71(13)
C6 C1 C2 119.24(13)
C3 C2 C1 120.23(13)
C2 C3 C4 121.60(13)
C5 C4 C3 117.29(12)
C5 C4 C8 122.31(11)
C3 C4 C8 120.39(11)
C4 C5 C6 121.85(13)
C1 C6 C5 119.78(13)
C9 C8 C4 113.57(10)
C9 C8 C12 106.60(10)
C4 C8 C12 112.25(10)
C15 C9 C10 107.59(12)
C15 C9 C8 131.71(13)
C10 C9 C8 120.19(11)
C11 C10 C9 120.39(12)
C11 C10 C13 131.65(14)
C9 C10 C13 107.49(12)
N1 C11 C10 120.78(13)
N1 C12 C16 108.20(11)
N1 C12 C8 112.38(10)
C16 C12 C8 112.67(11)
C14 C13 C10 107.21(14)
C13 C14 C15 109.40(13)
C9 C15 C14 108.26(14)
O2 C16 O3 124.49(13)
O2 C16 C12 124.51(13)
O3 C16 C12 110.99(11)
C11 N1 C12 120.35(11)
C1 O1 C7 117.79(13)
C16 O3 C17 116.11(11)

loop_
_geom_bond_atom_site_label_1
_geom_bond_atom_site_label_2
_geom_bond_distance
C1 O1 1.3699(16)
C1 C6 1.379(2)
C1 C2 1.384(2)
C2 C3 1.374(2)
C3 C4 1.3908(18)
C4 C5 1.3788(18)
C4 C8 1.5251(17)
C5 C6 1.387(2)
C7 O1 1.409(2)
C8 C9 1.5056(17)
C8 C12 1.5594(17)
C9 C15 1.3616(19)
C9 C10 1.4363(19)
C10 C11 1.366(2)
C10 C13 1.4382(19)
C11 N1 1.3294(18)
C12 N1 1.4498(17)
C12 C16 1.5052(18)
C13 C14 1.353(2)
C14 C15 1.441(2)
C16 O2 1.1906(16)
C16 O3 1.3287(16)
C17 O3 1.4410(18)

loop_
_geom_torsion_atom_site_label_1
_geom_torsion_atom_site_label_2
_geom_torsion_atom_site_label_3
_geom_torsion_atom_site_label_4
_geom_torsion
O1 C1 C2 C3 178.67(13)
C6 C1 C2 C3 -0.7(2)
C1 C2 C3 C4 0.3(2)
C2 C3 C4 C5 0.4(2)
C2 C3 C4 C8 -179.59(12)
C3 C4 C5 C6 -0.8(2)
C8 C4 C5 C6 179.17(13)
O1 C1 C6 C5 -179.02(14)
C2 C1 C6 C5 0.3(2)
C4 C5 C6 C1 0.5(2)
C5 C4 C8 C9 -33.95(17)
C3 C4 C8 C9 146.05(12)
C5 C4 C8 C12 87.06(15)
C3 C4 C8 C12 -92.94(14)
C4 C8 C9 C15 -75.55(17)
C12 C8 C9 C15 160.32(13)
C4 C8 C9 C10 95.10(14)
C12 C8 C9 C10 -29.03(15)
C15 C9 C10 C11 172.12(13)
C8 C9 C10 C11 -0.57(19)
C15 C9 C10 C13 -0.90(15)
C8 C9 C10 C13 -173.58(11)
C9 C10 C11 N1 12.8(2)
C13 C10 C11 N1 -176.16(15)
C9 C8 C12 N1 48.37(14)
C4 C8 C12 N1 -76.57(14)
C9 C8 C12 C16 170.92(10)
C4 C8 C12 C16 45.98(14)
C11 C10 C13 C14 -172.38(15)
C9 C10 C13 C14 -0.45(16)
C10 C13 C14 C15 1.57(17)
C10 C9 C15 C14 1.83(15)
C8 C9 C15 C14 173.35(13)
C13 C14 C15 C9 -2.18(17)
N1 C12 C16 O2 8.01(19)
C8 C12 C16 O2 -116.86(15)
N1 C12 C16 O3 -172.86(11)
C8 C12 C16 O3 62.28(14)
C10 C11 N1 C12 10.3(2)
C16 C12 N1 C11 -167.70(12)
C8 C12 N1 C11 -42.66(17)
C6 C1 O1 C7 6.8(2)
C2 C1 O1 C7 -172.55(14)
O2 C16 O3 C17 2.5(2)
C12 C16 O3 C17 -176.66(13)
